data_2005677
loop_
_publ_author_name
'Vaissermann, J.'
'Lomas, J. S.'

_publ_section_title
;
 A Highly Strained Tertiary Acetate: 2,2'-Spirobiadamant-1-yl Acetate
;
_journal_issue 11
_journal_name_full 'Acta Crystallographica Section C'
_journal_page_first 2837
_journal_page_last 2839
_journal_paper_doi 10.1107/S0108270196007639
_journal_volume 52
_journal_year 1996
_chemical_formula_iupac 'C21 H30 O2'
_chemical_formula_structural 'C21 H30 O2'
_chemical_formula_sum 'C21 H30 O2'
_chemical_formula_weight 314.47
_chemical_melting_point 127
_chemical_name_systematic
;
2,2'-spirobitricyclo[3.3.1.1^3,7^]decanyl acetate
;
_space_group_IT_number 14
_symmetry_cell_setting monoclinic
_symmetry_space_group_name_Hall '-P 2ybc'
_symmetry_space_group_name_H-M 'P 1 21/c 1'
_atom_type_scat_source IntTabIV
_cell_angle_alpha 90.
_cell_angle_beta 98.78(3)
_cell_angle_gamma 90.
_cell_formula_units_Z 4
_cell_length_a 7.267(2)
_cell_length_b 17.837(7)
_cell_length_c 12.975(7)
_cell_measurement_reflns_used 25
_cell_measurement_temperature 293
_cell_measurement_theta_max 11.5
_cell_measurement_theta_min 11
_cell_volume 1662.1(12)
_computing_cell_refinement 'CAD-4 Software'
_computing_data_collection 'CAD-4 Software (Enraf-Nonius, 1989)'
_computing_data_reduction 'CRYSTALS (Watkin, Carruthers & Bettridge, 1988)'
_computing_molecular_graphics 'CAMERON (Pearce, Watkin & Prout, 1992)'
_computing_publication_material CRYSTALS
_computing_structure_refinement CRYSTALS
_computing_structure_solution 'SHELXS86 (Sheldrick, 1990)'
_diffrn_measurement_device 'Enraf-Nonius CAD-4'
_diffrn_measurement_method \w/2\q
_diffrn_radiation_monochromator graphite
_diffrn_radiation_source 'fine-focus sealed tube'
_diffrn_radiation_type MoK\a
_diffrn_radiation_wavelength 0.71076
_diffrn_reflns_av_R_equivalents 0.0314
_diffrn_reflns_limit_h_max 8
_diffrn_reflns_limit_h_min 0
_diffrn_reflns_limit_k_max 21
_diffrn_reflns_limit_k_min 0
_diffrn_reflns_limit_l_max 15
_diffrn_reflns_limit_l_min -15
_diffrn_reflns_number 3290
_diffrn_reflns_theta_max 25
_diffrn_standards_decay_% <1
_diffrn_standards_interval_time 60
_diffrn_standards_number 2
_exptl_absorpt_coefficient_mu 0.073
_exptl_absorpt_correction_type none
_exptl_crystal_colour colourless
_exptl_crystal_density_diffrn 1.26
_exptl_crystal_density_method 'not measured'
_exptl_crystal_description prism
_exptl_crystal_size_max 0.65
_exptl_crystal_size_mid 0.32
_exptl_crystal_size_min 0.20
_refine_diff_density_max 0.80
_refine_diff_density_min -0.61
_refine_ls_extinction_coef 167(10)
_refine_ls_extinction_method 'Larson (1970)'
_refine_ls_goodness_of_fit_obs 3.55
_refine_ls_hydrogen_treatment 'refxyz and one overall U~iso~ parameter'
_refine_ls_number_parameters 300
_refine_ls_number_reflns 1972
_refine_ls_R_factor_obs 0.0422
_refine_ls_shift/esd_max 0.41
_refine_ls_structure_factor_coef F
_refine_ls_weighting_scheme unit
_refine_ls_wR_factor_obs 0.0405
_reflns_number_observed 1972
_reflns_number_total 2931
_reflns_observed_criterion F^2^>3\s(F)^2^
_cod_data_source_file pa1240.cif
_cod_data_source_block lomas4
_cod_original_cell_volume 1662.1(1.2)
_cod_original_sg_symbol_H-M 'P 21/c'
_cod_database_code 2005677

loop_
_symmetry_equiv_pos_as_xyz
x,y,z
-x,-y,-z
-x,y+1/2,-z+1/2
x,-y+1/2,z+1/2

loop_
_atom_site_aniso_label
_atom_site_aniso_U_11
_atom_site_aniso_U_22
_atom_site_aniso_U_33
_atom_site_aniso_U_12
_atom_site_aniso_U_13
_atom_site_aniso_U_23
O(1) 0.0355(9) 0.0430(10) 0.0370(10) -0.0054(8) 0.0001(8) 0.0020(8)
O(2) 0.0630(10) 0.0610(10) 0.0680(10) -0.0260(10) -0.0080(10) 0.0100(10)
C(1) 0.0350(10) 0.0360(10) 0.0320(10) -0.0010(10) 0.0030(10) 0.0010(10)
C(2) 0.0310(10) 0.0310(10) 0.0290(10) 0.0000(10) 0.0070(10) -0.0010(10)
C(3) 0.0360(10) 0.0420(10) 0.038(2) -0.0050(10) 0.0010(10) 0.0040(10)
C(4) 0.040(2) 0.051(2) 0.049(2) 0.0080(10) 0.0060(10) 0.0110(10)
C(5) 0.056(2) 0.036(2) 0.056(2) 0.0100(10) 0.0090(10) 0.0040(10)
C(6) 0.060(2) 0.043(2) 0.048(2) -0.0070(10) 0.0040(10) 0.0130(10)
C(7) 0.049(2) 0.053(2) 0.037(2) -0.0070(10) 0.0130(10) 0.0060(10)
C(8) 0.0360(10) 0.043(2) 0.042(2) -0.0060(10) 0.0120(10) 0.0000(10)
C(9) 0.049(2) 0.0330(10) 0.040(2) -0.0030(10) 0.0090(10) -0.0030(10)
C(10) 0.051(2) 0.049(2) 0.0310(10) -0.0050(10) 0.0020(10) 0.0030(10)
C(11) 0.0350(10) 0.0370(10) 0.0380(10) 0.0020(10) 0.0110(10) 0.0000(10)
C(12) 0.0340(10) 0.056(2) 0.046(2) -0.0050(10) 0.0070(10) 0.0070(10)
C(13) 0.051(2) 0.045(2) 0.053(2) -0.0180(10) 0.0020(10) -0.0030(10)
C(14) 0.061(2) 0.037(2) 0.057(2) -0.0100(10) 0.009(2) 0.0050(10)
C(15) 0.051(2) 0.039(2) 0.044(2) 0.0000(10) 0.0020(10) 0.0070(10)
C(16) 0.042(2) 0.0330(10) 0.053(2) 0.0060(10) 0.0070(10) -0.0040(10)
C(17) 0.0400(10) 0.0380(10) 0.0390(10) 0.0000(10) 0.0100(10) -0.0050(10)
C(18) 0.043(2) 0.043(2) 0.0340(10) -0.0030(10) 0.0120(10) 0.0030(10)
C(19) 0.055(2) 0.041(2) 0.043(2) -0.0050(10) 0.0040(10) -0.0090(10)
C(20) 0.0410(10) 0.047(2) 0.040(2) -0.0060(10) 0.0030(10) -0.0030(10)
C(21) 0.046(2) 0.068(2) 0.045(2) -0.007(2) -0.0030(10) -0.001(2)

loop_
_atom_site_label
_atom_site_fract_x
_atom_site_fract_y
_atom_site_fract_z
_atom_site_U_iso_or_equiv
O(1) 0.0921(2) 0.6358(1) 0.8014(1) 0.0383
O(2) 0.3032(3) 0.7306(1) 0.8220(2) 0.0598
C(1) -0.0274(3) 0.6624(1) 0.7066(2) 0.0344
C(2) -0.1791(3) 0.5997(1) 0.6753(2) 0.0301
C(3) -0.2996(4) 0.6335(2) 0.5748(2) 0.0386
C(4) -0.3905(4) 0.7077(2) 0.5971(2) 0.0455
C(5) -0.2397(4) 0.7658(2) 0.6322(2) 0.0475
C(6) -0.1220(4) 0.7775(2) 0.5459(2) 0.0483
C(7) -0.0329(4) 0.7034(2) 0.5216(2) 0.0439
C(8) 0.0893(4) 0.6748(2) 0.6194(2) 0.0393
C(9) -0.1173(4) 0.7366(1) 0.7301(2) 0.0399
C(10) -0.1845(4) 0.6459(2) 0.4870(2) 0.0427
C(11) -0.3057(3) 0.5833(1) 0.7600(2) 0.0359
C(12) -0.4675(4) 0.5317(2) 0.7140(2) 0.0434
C(13) -0.3919(4) 0.4572(2) 0.6814(2) 0.0474
C(14) -0.2886(4) 0.4181(2) 0.7778(3) 0.0492
C(15) -0.1273(4) 0.4682(2) 0.8270(2) 0.0445
C(16) 0.0034(4) 0.4813(2) 0.7464(2) 0.0416
C(17) -0.0982(4) 0.5217(1) 0.6502(2) 0.0381
C(18) -0.2033(4) 0.5434(2) 0.8569(2) 0.0381
C(19) -0.2580(4) 0.4691(2) 0.6026(2) 0.0456
C(20) 0.2436(4) 0.6725(2) 0.8500(2) 0.0426
C(21) 0.3257(5) 0.6300(2) 0.9430(2) 0.0520
H(31) -0.394(4) 0.597(2) 0.548(2) 0.052(1)
H(41) -0.461(4) 0.703(2) 0.649(2) 0.052(1)
H(42) -0.468(4) 0.725(1) 0.530(2) 0.052(1)
H(51) -0.294(4) 0.814(2) 0.654(2) 0.052(1)
H(61) -0.030(4) 0.816(2) 0.569(2) 0.052(1)
H(62) -0.195(4) 0.798(1) 0.481(2) 0.052(1)
H(71) 0.044(4) 0.712(1) 0.462(2) 0.052(1)
H(81) 0.147(4) 0.629(2) 0.606(2) 0.052(1)
H(82) 0.175(4) 0.711(2) 0.645(2) 0.052(1)
H(91) -0.183(4) 0.732(2) 0.788(2) 0.052(1)
H(92) -0.025(4) 0.771(2) 0.756(2) 0.052(1)
H(101) -0.132(4) 0.595(2) 0.463(2) 0.052(1)
H(102) -0.261(4) 0.665(2) 0.427(2) 0.052(1)
H(111) -0.356(4) 0.631(2) 0.784(2) 0.052(1)
H(121) -0.541(4) 0.525(1) 0.774(2) 0.052(1)
H(122) -0.541(4) 0.556(2) 0.656(2) 0.052(1)
H(131) -0.486(4) 0.426(2) 0.647(2) 0.052(1)
H(141) -0.367(4) 0.411(1) 0.832(2) 0.052(1)
H(142) -0.242(4) 0.369(2) 0.757(2) 0.052(1)
H(151) -0.057(4) 0.444(1) 0.894(2) 0.052(1)
H(161) 0.110(4) 0.510(2) 0.779(2) 0.052(1)
H(162) 0.043(4) 0.432(2) 0.720(2) 0.052(1)
H(171) -0.016(4) 0.528(1) 0.596(2) 0.052(1)
H(181) -0.282(4) 0.534(1) 0.906(2) 0.052(1)
H(182) -0.102(4) 0.575(2) 0.897(2) 0.052(1)
H(191) -0.317(4) 0.489(2) 0.536(2) 0.052(1)
H(192) -0.203(4) 0.420(2) 0.585(2) 0.052(1)
H(211) 0.279(4) 0.575(2) 0.944(2) 0.052(1)
H(212) 0.289(4) 0.649(2) 0.996(2) 0.052(1)
H(213) 0.446(4) 0.638(2) 0.961(2) 0.052(1)

loop_
_atom_type_symbol
_atom_type_scat_dispersion_real
_atom_type_scat_dispersion_imag
'C   ' 0.0020 0.0020
'H   ' 0.0000 0.0000
'O   ' 0.0080 0.0060

loop_
_geom_angle_atom_site_label_1
_geom_angle_atom_site_label_2
_geom_angle_atom_site_label_3
_geom_angle
_geom_angle_publ_flag
C(1) O(1) C(20) 124.6(2) no
O(1) C(1) C(2) 106.6(2) no
O(1) C(1) C(8) 110.0(2) no
C(2) C(1) C(8) 110.8(2) no
O(1) C(1) C(9) 109.2(2) no
C(2) C(1) C(9) 111.2(2) no
C(8) C(1) C(9) 109.0(2) no
C(1) C(2) C(3) 102.7(2) yes
C(1) C(2) C(11) 114.4(2) yes
C(3) C(2) C(11) 109.9(2) yes
C(1) C(2) C(17) 114.4(2) yes
C(3) C(2) C(17) 110.3(2) yes
C(11) C(2) C(17) 105.1(2) yes
C(2) C(3) C(4) 112.1(2) no
C(2) C(3) C(10) 112.0(2) no
C(4) C(3) C(10) 108.5(2) no
C(2) C(3) H(31) 108.3(16) no
C(4) C(3) H(31) 110.1(16) no
C(10) C(3) H(31) 105.7(16) no
C(3) C(4) C(5) 109.5(2) no
C(3) C(4) H(41) 111.2(18) no
C(5) C(4) H(41) 107.7(18) no
C(3) C(4) H(42) 107.7(15) no
C(5) C(4) H(42) 108.9(15) no
H(41) C(4) H(42) 112.(2) no
C(4) C(5) C(6) 109.4(3) no
C(4) C(5) C(9) 108.5(2) no
C(6) C(5) C(9) 109.7(2) no
C(4) C(5) H(51) 111.5(15) no
C(6) C(5) H(51) 112.4(15) no
C(9) C(5) H(51) 105.3(15) no
C(5) C(6) C(7) 109.6(2) no
C(5) C(6) H(61) 108.0(16) no
C(7) C(6) H(61) 112.2(16) no
C(5) C(6) H(62) 112.7(15) no
C(7) C(6) H(62) 109.3(16) no
H(61) C(6) H(62) 105.(2) no
C(6) C(7) C(8) 109.3(2) no
C(6) C(7) C(10) 109.5(2) no
C(8) C(7) C(10) 108.9(2) no
C(6) C(7) H(71) 109.1(15) no
C(8) C(7) H(71) 111.3(14) no
C(10) C(7) H(71) 108.7(15) no
C(1) C(8) C(7) 110.3(2) no
C(1) C(8) H(81) 108.7(17) no
C(7) C(8) H(81) 110.7(17) no
C(1) C(8) H(82) 104.3(17) no
C(7) C(8) H(82) 109.9(17) no
H(81) C(8) H(82) 113.(2) no
C(1) C(9) C(5) 110.0(2) no
C(1) C(9) H(91) 111.6(17) no
C(5) C(9) H(91) 112.5(16) no
C(1) C(9) H(92) 109.7(17) no
C(5) C(9) H(92) 111.9(17) no
H(91) C(9) H(92) 101.(2) no
C(3) C(10) C(7) 109.4(2) no
C(3) C(10) H(101) 111.6(15) no
C(7) C(10) H(101) 112.6(14) no
C(3) C(10) H(102) 110.1(17) no
C(7) C(10) H(102) 107.5(17) no
H(101) C(10) H(102) 105.(2) no
C(2) C(11) C(12) 109.6(2) no
C(2) C(11) C(18) 113.5(2) no
C(12) C(11) C(18) 106.6(2) no
C(2) C(11) H(111) 110.0(15) no
C(12) C(11) H(111) 109.9(15) no
C(18) C(11) H(111) 107.2(15) no
C(11) C(12) C(13) 110.1(2) no
C(11) C(12) H(121) 103.5(15) no
C(13) C(12) H(121) 111.4(15) no
C(11) C(12) H(122) 109.9(17) no
C(13) C(12) H(122) 110.9(17) no
H(121) C(12) H(122) 111.(2) no
C(12) C(13) C(14) 108.9(3) no
C(12) C(13) C(19) 111.0(2) no
C(14) C(13) C(19) 109.1(3) no
C(12) C(13) H(131) 112.7(16) no
C(14) C(13) H(131) 109.8(16) no
C(19) C(13) H(131) 105.1(16) no
C(13) C(14) C(15) 108.9(2) no
C(13) C(14) H(141) 112.2(16) no
C(15) C(14) H(141) 105.4(16) no
C(13) C(14) H(142) 109.2(16) no
C(15) C(14) H(142) 111.1(16) no
H(141) C(14) H(142) 110.(2) no
C(14) C(15) C(16) 108.5(2) no
C(14) C(15) C(18) 109.6(2) no
C(16) C(15) C(18) 109.0(2) no
C(14) C(15) H(151) 110.5(15) no
C(16) C(15) H(151) 111.1(15) no
C(18) C(15) H(151) 108.1(15) no
C(15) C(16) C(17) 110.9(2) no
C(15) C(16) H(161) 108.6(16) no
C(17) C(16) H(161) 110.8(16) no
C(15) C(16) H(162) 109.5(15) no
C(17) C(16) H(162) 105.3(15) no
H(161) C(16) H(162) 112.(2) no
C(2) C(17) C(16) 113.5(2) no
C(2) C(17) C(19) 109.9(2) no
C(16) C(17) C(19) 106.2(2) no
C(2) C(17) H(171) 109.5(15) no
C(16) C(17) H(171) 111.3(15) no
C(19) C(17) H(171) 106.2(15) no
C(11) C(18) C(15) 110.5(2) no
C(11) C(18) H(181) 111.8(16) no
C(15) C(18) H(181) 107.8(17) no
C(11) C(18) H(182) 113.3(15) no
C(15) C(18) H(182) 110.6(15) no
H(181) C(18) H(182) 103.(2) no
C(13) C(19) C(17) 109.4(2) no
C(13) C(19) H(191) 114.0(16) no
C(17) C(19) H(191) 109.7(16) no
C(13) C(19) H(192) 110.7(16) no
C(17) C(19) H(192) 108.6(15) no
H(191) C(19) H(192) 104.(2) no
O(1) C(20) O(2) 125.7(2) no
O(1) C(20) C(21) 109.4(2) no
O(2) C(20) C(21) 124.9(3) no
C(20) C(21) H(211) 113.9(15) no
C(20) C(21) H(212) 109.(2) no
H(211) C(21) H(212) 103.(3) no
C(20) C(21) H(213) 113.8(18) no
H(211) C(21) H(213) 117.(2) no
H(212) C(21) H(213) 98.(3) no

loop_
_geom_bond_atom_site_label_1
_geom_bond_atom_site_label_2
_geom_bond_distance
_geom_bond_publ_flag
O(1) C(1) 1.472(3) no
O(1) C(20) 1.351(3) no
O(2) C(20) 1.201(3) no
C(1) C(2) 1.580(3) yes
C(1) C(8) 1.530(3) no
C(1) C(9) 1.526(3) no
C(2) C(3) 1.575(3) yes
C(2) C(11) 1.565(3) yes
C(2) C(17) 1.564(3) yes
C(3) C(4) 1.528(4) no
C(3) C(10) 1.529(4) no
C(3) H(31) 0.97(3) no
C(4) C(5) 1.526(4) no
C(4) H(41) 0.91(3) no
C(4) H(42) 1.02(3) no
C(5) C(6) 1.524(4) no
C(5) C(9) 1.526(4) no
C(5) H(51) 1.00(3) no
C(6) C(7) 1.527(4) no
C(6) H(61) 0.97(3) no
C(6) H(62) 1.00(3) no
C(7) C(8) 1.522(4) no
C(7) C(10) 1.521(4) no
C(7) H(71) 1.03(3) no
C(8) H(81) 0.95(3) no
C(8) H(82) 0.93(3) no
C(9) H(91) 0.95(3) no
C(9) H(92) 0.93(3) no
C(10) H(101) 1.05(3) no
C(10) H(102) 0.94(3) no
C(11) C(12) 1.540(4) no
C(11) C(18) 1.534(4) no
C(11) H(111) 1.00(3) no
C(12) C(13) 1.522(4) no
C(12) H(121) 1.02(3) no
C(12) H(122) 0.95(3) no
C(13) C(14) 1.526(4) no
C(13) C(19) 1.530(4) no
C(13) H(131) 0.94(3) no
C(14) C(15) 1.533(4) no
C(14) H(141) 0.98(3) no
C(14) H(142) 0.99(3) no
C(15) C(16) 1.534(4) no
C(15) C(18) 1.523(4) no
C(15) H(151) 1.04(3) no
C(16) C(17) 1.531(4) no
C(16) H(161) 0.97(3) no
C(16) H(162) 1.01(3) no
C(17) C(19) 1.546(4) no
C(17) H(171) 1.00(3) no
C(18) H(181) 0.94(3) no
C(18) H(182) 1.00(3) no
C(19) H(191) 0.97(3) no
C(19) H(192) 1.00(3) no
C(20) C(21) 1.472(4) no
C(21) H(211) 1.04(3) no
C(21) H(212) 0.85(3) no
C(21) H(213) 0.88(3) no

loop_
_geom_contact_atom_site_label_1
_geom_contact_atom_site_label_2
_geom_contact_distance
_geom_contact_publ_flag
O(1) O(2) 2.271(2) no
O(1) C(2) 2.448(3) no
O(1) C(3) 3.768(3) no
O(1) C(5) 3.794(3) no
O(1) C(7) 3.802(3) no
O(1) C(8) 2.459(3) no
O(1) C(9) 2.444(3) no
O(1) C(11) 3.008(3) no
O(1) C(15) 3.428(3) no
O(1) C(16) 2.894(3) no
O(1) C(17) 3.013(3) no
O(1) C(18) 2.883(3) no
O(1) C(21) 2.305(3) no
O(1) H(81) 2.63(3) no
O(1) H(82) 2.58(3) no
O(1) H(91) 2.62(3) no
O(1) H(92) 2.59(3) no
O(1) H(111) 3.23(3) no
O(1) H(151) 3.84(3) no
O(1) H(161) 2.26(3) yes
O(1) H(162) 3.80(3) no
O(1) H(171) 3.29(3) no
O(1) H(181) 3.69(3) no
O(1) H(182) 2.29(3) yes
O(1) H(211) 2.38(3) no
O(1) H(212) 2.72(3) no
O(1) H(213) 3.05(3) no
O(2) C(1) 2.898(3) no
O(2) C(8) 3.012(3) no
O(2) C(9) 3.108(3) no
O(2) C(21) 2.373(4) no
O(2) H(81) 3.39(3) no
O(2) H(82) 2.36(3) yes
O(2) H(91) 3.49(3) no
O(2) H(92) 2.51(3) yes
O(2) H(211) 3.21(3) no
O(2) H(212) 2.70(3) no
O(2) H(213) 2.55(3) no

loop_
_geom_torsion_atom_site_label_1
_geom_torsion_atom_site_label_2
_geom_torsion_atom_site_label_3
_geom_torsion_atom_site_label_4
_geom_torsion
_geom_torsion_publ_flag
C(2) C(1) O(1) C(20) 177.1(2) yes
C(1) O(1) C(20) O(2) -1.4(2) yes
C(1) O(1) C(20) C(21) 178.9(2) yes
C(9) C(1) O(1) C(20) -62.67 no
C(8) C(1) O(1) C(20) 56.86 no
C(3) C(2) C(1) O(1) 179.54 no
C(5) C(9) C(1) O(1) 179.17 no
C(7) C(8) C(1) O(1) -179.19 no
C(11) C(2) C(1) O(1) 60.42 no
C(17) C(2) C(1) O(1) -60.93 no
